data_4323882
loop_
_publ_author_name
'Vasilis Tangoulis'
'Dora A. Malamatari'
'Kali Soulti'
'Voula Stergiou'
'Catherine P. Raptopoulou'
'Aris Terzis'
'Themistoklis A. Kabanos'
'Dimitris P. Kessissoglou'

_publ_section_title
;
 Manganese(II/II/II) and Manganese(III/II/III) Trinuclear Compounds.
 Structure and Solid and Solution Behavior
;
_journal_name_full 'Inorganic Chemistry'
_journal_page_first 4974
_journal_page_last 4983
_journal_paper_doi 10.1021/ic960183j
_journal_volume 35
_journal_year 1996
_chemical_formula_analytical 'Mn3 (C12 H9 N3)2 (C2H3O2)6'
_chemical_formula_structural 'Mn3 (pybim)2 (AcO)6'
_chemical_formula_sum 'C36 H36 Mn3 N6 O12'
_chemical_formula_weight 909.53
_chemical_name_systematic
; 
 ? 
;
_space_group_IT_number 2
_symmetry_cell_setting triclinic
_symmetry_space_group_name_Hall '-P 1'
_symmetry_space_group_name_H-M 'P -1'
_atom_sites_solution_hydrogens difmap
_atom_sites_solution_primary direct
_atom_sites_solution_secondary difmap
_audit_creation_method SHELXL
_cell_angle_alpha 75.48(1)
_cell_angle_beta 75.83(1)
_cell_angle_gamma 76.42(1)
_cell_formula_units_Z 1
_cell_length_a 13.345(6)
_cell_length_b 8.514(4)
_cell_length_c 9.494(4)
_cell_measurement_reflns_used 25
_cell_measurement_temperature 293(2)
_cell_measurement_theta_max 23
_cell_measurement_theta_min 11
_cell_volume 995.0(8)
_computing_cell_refinement 'LEAST UCLA Crystallographic Package'
_computing_data_collection 'COLLECT UCLA Crystallographic Package'
_computing_data_reduction 'REDUCE UCLA Crystallographic Package'
_computing_molecular_graphics ORTEP
_computing_structure_refinement 'SHELXL-93 (Sheldrick, 1993)'
_computing_structure_solution 'SHELXS-86 (Sheldrick, 1990)'
_diffrn_ambient_temperature 293(2)
_diffrn_measurement_device 'Crystal Logic Dual Goniometer'
_diffrn_measurement_method 'profile data \w scans'
_diffrn_radiation_monochromator graphite
_diffrn_radiation_source 'fine-focus sealed tube'
_diffrn_radiation_type MoK\a
_diffrn_radiation_wavelength 0.71073
_diffrn_reflns_av_R_equivalents 0.0104
_diffrn_reflns_av_sigmaI/netI 0.0439
_diffrn_reflns_limit_h_max 15
_diffrn_reflns_limit_h_min -15
_diffrn_reflns_limit_k_max 10
_diffrn_reflns_limit_k_min 0
_diffrn_reflns_limit_l_max 11
_diffrn_reflns_limit_l_min -10
_diffrn_reflns_number 3761
_diffrn_reflns_theta_max 24.99
_diffrn_reflns_theta_min 1.60
_diffrn_standards_decay_% 0.4
_diffrn_standards_interval_count 97
_diffrn_standards_number 3
_exptl_absorpt_coefficient_mu 1.005
_exptl_absorpt_correction_type none
_exptl_crystal_colour orange
_exptl_crystal_density_diffrn 1.518
_exptl_crystal_density_meas 1.50
_exptl_crystal_density_method 'floating method'
_exptl_crystal_description parallelipiped
_exptl_crystal_F_000 465
_exptl_crystal_size_max 0.40
_exptl_crystal_size_mid 0.20
_exptl_crystal_size_min 0.20
_refine_diff_density_max 0.303
_refine_diff_density_min -0.320
_refine_diff_density_rms 0.052
_refine_ls_extinction_method none
_refine_ls_goodness_of_fit_all 1.046
_refine_ls_goodness_of_fit_obs 1.059
_refine_ls_matrix_type full
_refine_ls_number_parameters 331
_refine_ls_number_reflns 3498
_refine_ls_number_restraints 0
_refine_ls_restrained_S_all 1.061
_refine_ls_restrained_S_obs 1.059
_refine_ls_R_factor_all 0.0382
_refine_ls_R_factor_obs 0.0298
_refine_ls_shift/esd_max -0.037
_refine_ls_shift/esd_mean 0.002
_refine_ls_structure_factor_coef Fsqd
_refine_ls_weighting_details 'w=1/[\s^2^(Fo^2^)+(0.0233P)^2^+0.4210P] where P=(Fo^2^+2Fc^2^)/3'
_refine_ls_weighting_scheme calc
_refine_ls_wR_factor_all 0.0832
_refine_ls_wR_factor_obs 0.0758
_reflns_number_observed 2961
_reflns_number_total 3503
_reflns_observed_criterion >2sigma(I)
_cod_data_source_file ic960183j_2.cif
_cod_data_source_block shel93
_cod_depositor_comments
;
The following automatic conversions were performed:

'_refine_ls_weighting_scheme' value 'calc
w=1/[\s^2^(Fo^2^)+(0.0233P)^2^+0.4210P] where P=(Fo^2^+2Fc^2^)/3' was
changed to 'calc'. New tag '_refine_ls_weighting_details' was
created. The value of the new tag was set to
'w=1/[\s^2^(Fo^2^)+(0.0233P)^2^+0.4210P] where P=(Fo^2^+2Fc^2^)/3'.

Automatic conversion script
Id: cif_fix_values 3143 2015-03-26 13:38:13Z robertas 
;
_cod_original_cell_volume 995.1(8)
_cod_database_code 4323882

loop_
_symmetry_equiv_pos_as_xyz
'x, y, z'
'-x, -y, -z'

loop_
_atom_site_aniso_label
_atom_site_aniso_U_11
_atom_site_aniso_U_22
_atom_site_aniso_U_33
_atom_site_aniso_U_23
_atom_site_aniso_U_13
_atom_site_aniso_U_12
Mn1 0.0244(2) 0.0391(2) 0.0416(3) -0.0036(2) -0.0103(2) 0.0062(2)
Mn2 0.0287(2) 0.0367(2) 0.0495(2) -0.00686(14) -0.01559(14) 0.00590(13)
O1 0.0471(9) 0.0662(11) 0.0602(10) -0.0228(9) -0.0221(8) 0.0095(8)
O2 0.0542(10) 0.0521(10) 0.0791(13) -0.0264(9) -0.0294(9) 0.0151(8)
O3 0.0473(10) 0.0532(10) 0.0666(11) 0.0092(9) -0.0193(8) -0.0088(8)
O4 0.0319(8) 0.0590(11) 0.0722(12) 0.0048(9) -0.0101(8) -0.0012(7)
O5 0.0307(8) 0.0605(10) 0.0726(11) -0.0234(9) -0.0144(7) 0.0097(7)
O6 0.0316(8) 0.0531(9) 0.0426(8) -0.0043(7) -0.0056(6) 0.0108(7)
N1 0.0334(9) 0.0409(10) 0.0525(11) -0.0127(8) -0.0137(8) -0.0017(7)
N2 0.0311(9) 0.0375(9) 0.0477(10) -0.0137(8) -0.0138(7) 0.0038(7)
C1 0.0399(13) 0.0561(14) 0.0616(15) -0.0147(12) -0.0176(11) -0.0084(11)
C2 0.0551(15) 0.0558(15) 0.060(2) -0.0196(12) -0.0115(12) -0.0213(12)
C3 0.060(2) 0.0442(14) 0.067(2) -0.0232(12) -0.0098(12) -0.0066(12)
C4 0.0424(13) 0.0410(12) 0.063(2) -0.0169(11) -0.0143(11) 0.0029(10)
C5 0.0323(10) 0.0356(10) 0.0420(11) -0.0078(9) -0.0084(8) -0.0024(8)
C6 0.0265(9) 0.0358(10) 0.0407(11) -0.0084(9) -0.0097(8) 0.0008(8)
N3 0.0274(9) 0.0398(10) 0.0497(10) -0.0120(8) -0.0116(7) 0.0037(7)
C7 0.0345(10) 0.0423(11) 0.0410(11) -0.0107(9) -0.0113(9) -0.0037(9)
C8 0.0308(10) 0.0446(12) 0.0392(11) -0.0075(9) -0.0092(8) -0.0041(9)
C9 0.0329(12) 0.070(2) 0.0544(14) -0.0140(12) -0.0123(10) -0.0075(11)
C10 0.0460(15) 0.094(2) 0.066(2) -0.029(2) -0.0167(13) -0.0215(14)
C11 0.065(2) 0.072(2) 0.076(2) -0.037(2) -0.0181(14) -0.0155(15)
C12 0.0494(14) 0.0521(14) 0.062(2) -0.0271(12) -0.0156(12) 0.0014(12)
C21 0.0438(12) 0.0417(12) 0.0490(13) -0.0101(10) -0.0125(10) -0.0007(10)
C22 0.100(3) 0.055(2) 0.068(2) -0.026(2) -0.034(2) 0.010(2)
C23 0.0350(11) 0.0414(12) 0.0563(14) -0.0065(11) -0.0086(10) -0.0019(9)
C24 0.047(2) 0.075(2) 0.093(3) 0.026(2) -0.018(2) -0.0147(15)
C25 0.0330(11) 0.0376(11) 0.0471(12) -0.0131(9) -0.0069(9) 0.0065(8)
C26 0.060(2) 0.098(3) 0.046(2) -0.014(2) -0.0059(14) 0.016(2)

loop_
_atom_site_label
_atom_site_type_symbol
_atom_site_fract_x
_atom_site_fract_y
_atom_site_fract_z
_atom_site_U_iso_or_equiv
_atom_site_thermal_displace_type
_atom_site_occupancy
_atom_site_calc_flag
_atom_site_refinement_flags
_atom_site_disorder_group
Mn1 Mn 0.5000 0.0000 0.0000 0.03731(13) Uani 1 d S .
Mn2 Mn 0.70441(2) -0.28276(4) 0.16007(4) 0.03930(11) Uani 1 d . .
O1 O 0.53854(13) 0.0726(2) 0.1795(2) 0.0574(5) Uani 1 d . .
O2 O 0.67627(14) -0.0865(2) 0.2680(2) 0.0608(5) Uani 1 d . .
O3 O 0.44806(13) -0.2150(2) 0.1505(2) 0.0583(5) Uani 1 d . .
O4 O 0.56999(12) -0.3785(2) 0.2702(2) 0.0590(5) Uani 1 d . .
O5 O 0.83352(12) -0.1901(2) -0.1191(2) 0.0552(4) Uani 1 d . .
O6 O 0.66271(11) -0.1466(2) -0.0452(2) 0.0470(4) Uani 1 d . .
N1 N 0.76757(14) -0.5365(2) 0.0846(2) 0.0416(4) Uani 1 d . .
N2 N 0.85794(13) -0.3839(2) 0.2241(2) 0.0385(4) Uani 1 d . .
C1 C 0.7177(2) -0.6105(3) 0.0218(3) 0.0507(6) Uani 1 d . .
C2 C 0.7582(2) -0.7646(3) -0.0125(3) 0.0537(6) Uani 1 d . .
C3 C 0.8533(2) -0.8466(3) 0.0212(3) 0.0557(6) Uani 1 d . .
C4 C 0.9068(2) -0.7720(3) 0.0863(3) 0.0489(6) Uani 1 d . .
C5 C 0.8613(2) -0.6171(3) 0.1165(2) 0.0372(4) Uani 1 d . .
C6 C 0.90883(15) -0.5264(2) 0.1874(2) 0.0348(4) Uani 1 d . .
N3 N 1.00553(13) -0.5738(2) 0.2218(2) 0.0394(4) Uani 1 d . .
C7 C 0.9270(2) -0.3334(3) 0.2847(2) 0.0388(5) Uani 1 d . .
C8 C 1.0198(2) -0.4518(3) 0.2844(2) 0.0385(5) Uani 1 d . .
C9 C 1.1031(2) -0.4362(4) 0.3407(3) 0.0517(6) Uani 1 d . .
C10 C 1.0904(2) -0.2960(4) 0.3940(3) 0.0640(8) Uani 1 d . .
C11 C 0.9990(2) -0.1753(4) 0.3916(4) 0.0657(8) Uani 1 d . .
C12 C 0.9154(2) -0.1915(3) 0.3387(3) 0.0527(6) Uani 1 d . .
C21 C 0.6024(2) 0.0367(3) 0.2634(3) 0.0454(5) Uani 1 d . .
C22 C 0.5932(4) 0.1495(4) 0.3671(4) 0.0729(9) Uani 1 d . .
C23 C 0.4777(2) -0.3326(3) 0.2483(3) 0.0459(5) Uani 1 d . .
C24 C 0.3973(3) -0.4287(5) 0.3497(5) 0.0780(11) Uani 1 d . .
C25 C 0.7443(2) -0.1420(3) -0.1481(2) 0.0409(5) Uani 1 d . .
C26 C 0.7295(3) -0.0789(6) -0.3042(3) 0.0743(10) Uani 1 d . .
HN3 H 0.9414(27) -0.3351(43) -0.1939(37) 0.081(10) Uiso 1 d . .
H1 H 0.6522(22) -0.5482(33) -0.0010(29) 0.054(7) Uiso 1 d . .
H2 H 0.7186(21) -0.8104(34) -0.0485(29) 0.053(7) Uiso 1 d . .
H3 H 0.8792(23) -0.9523(39) 0.0014(32) 0.068(8) Uiso 1 d . .
H4 H 0.9682(23) -0.8259(37) 0.1132(32) 0.064(8) Uiso 1 d . .
H9 H 1.1674(23) -0.5195(36) 0.3369(30) 0.058(7) Uiso 1 d . .
H10 H 1.1451(25) -0.2818(39) 0.4321(35) 0.076(9) Uiso 1 d . .
H11 H 0.9964(25) -0.0840(41) 0.4264(35) 0.077(9) Uiso 1 d . .
H12 H 0.8545(20) -0.1110(32) 0.3372(27) 0.045(6) Uiso 1 d . .
H22A H 0.5835(36) 0.2575(62) 0.3232(52) 0.123(16) Uiso 1 d . .
H22B H 0.5358(40) 0.1413(63) 0.4434(58) 0.136(19) Uiso 1 d . .
H22C H 0.6424(48) 0.1203(75) 0.4200(70) 0.177(24) Uiso 1 d . .
H24A H 0.4112(29) -0.4850(49) 0.4347(44) 0.091(12) Uiso 1 d . .
H24B H 0.3317(38) -0.3768(59) 0.3413(51) 0.128(16) Uiso 1 d . .
H24C H 0.3991(30) -0.5104(51) 0.2917(44) 0.095(14) Uiso 1 d . .
H26A H 0.7865(35) -0.0936(52) -0.3683(48) 0.107(14) Uiso 1 d . .
H26B H 0.6938(36) 0.0216(60) -0.3192(49) 0.114(15) Uiso 1 d . .
H26C H 0.6864(37) -0.1438(59) -0.3236(51) 0.127(18) Uiso 1 d . .

loop_
_atom_type_symbol
_atom_type_description
_atom_type_scat_dispersion_real
_atom_type_scat_dispersion_imag
_atom_type_scat_source
C C 0.0033 0.0016 'International Tables Vol C Tables 4.2.6.8 and 6.1.1.4'
H H 0.0000 0.0000 'International Tables Vol C Tables 4.2.6.8 and 6.1.1.4'
N N 0.0061 0.0033 'International Tables Vol C Tables 4.2.6.8 and 6.1.1.4'
O O 0.0106 0.0060 'International Tables Vol C Tables 4.2.6.8 and 6.1.1.4'
Mn Mn 0.3368 0.7283 'International Tables Vol C Tables 4.2.6.8 and 6.1.1.4'

loop_
_geom_angle_atom_site_label_1
_geom_angle_atom_site_label_2
_geom_angle_atom_site_label_3
_geom_angle
_geom_angle_site_symmetry_1
_geom_angle_site_symmetry_3
_geom_angle_publ_flag
O1 Mn1 O1 180.0 2_655 . ?
O1 Mn1 O3 89.46(8) 2_655 . ?
O1 Mn1 O3 90.54(8) . . ?
O1 Mn1 O3 90.54(8) 2_655 2_655 ?
O1 Mn1 O3 89.46(8) . 2_655 ?
O3 Mn1 O3 180.0 . 2_655 ?
O1 Mn1 O6 89.63(7) 2_655 2_655 ?
O1 Mn1 O6 90.37(7) . 2_655 ?
O3 Mn1 O6 90.21(7) . 2_655 ?
O3 Mn1 O6 89.79(7) 2_655 2_655 ?
O1 Mn1 O6 90.37(7) 2_655 . ?
O1 Mn1 O6 89.63(7) . . ?
O3 Mn1 O6 89.79(7) . . ?
O3 Mn1 O6 90.21(7) 2_655 . ?
O6 Mn1 O6 180.0 2_655 . ?
O4 Mn2 O2 97.51(8) . . ?
O4 Mn2 O6 102.38(7) . . ?
O2 Mn2 O6 98.39(8) . . ?
O4 Mn2 N2 122.61(7) . . ?
O2 Mn2 N2 92.68(7) . . ?
O6 Mn2 N2 131.69(6) . . ?
O4 Mn2 N1 85.78(8) . . ?
O2 Mn2 N1 164.17(7) . . ?
O6 Mn2 N1 95.99(7) . . ?
N2 Mn2 N1 72.72(6) . . ?
C21 O1 Mn1 143.0(2) . . ?
C21 O2 Mn2 127.7(2) . . ?
C23 O3 Mn1 140.4(2) . . ?
C23 O4 Mn2 129.8(2) . . ?
C25 O6 Mn2 110.36(13) . . ?
C25 O6 Mn1 137.65(14) . . ?
Mn2 O6 Mn1 109.08(7) . . ?
C1 N1 C5 117.8(2) . . ?
C1 N1 Mn2 126.7(2) . . ?
C5 N1 Mn2 115.37(14) . . ?
C6 N2 C7 105.2(2) . . ?
C6 N2 Mn2 116.91(13) . . ?
C7 N2 Mn2 137.56(14) . . ?
N1 C1 C2 123.1(2) . . ?
C3 C2 C1 118.8(2) . . ?
C2 C3 C4 119.1(2) . . ?
C5 C4 C3 118.6(2) . . ?
N1 C5 C4 122.5(2) . . ?
N1 C5 C6 113.5(2) . . ?
C4 C5 C6 123.9(2) . . ?
N2 C6 N3 113.0(2) . . ?
N2 C6 C5 121.3(2) . . ?
N3 C6 C5 125.7(2) . . ?
C6 N3 C8 106.9(2) . . ?
C12 C7 N2 129.9(2) . . ?
C12 C7 C8 120.9(2) . . ?
N2 C7 C8 109.2(2) . . ?
N3 C8 C9 132.0(2) . . ?
N3 C8 C7 105.7(2) . . ?
C9 C8 C7 122.3(2) . . ?
C10 C9 C8 116.2(2) . . ?
C9 C10 C11 121.9(2) . . ?
C12 C11 C10 122.3(3) . . ?
C11 C12 C7 116.4(2) . . ?
O1 C21 O2 125.3(2) . . ?
O1 C21 C22 118.2(2) . . ?
O2 C21 C22 116.5(2) . . ?
O3 C23 O4 125.4(2) . . ?
O3 C23 C24 118.1(2) . . ?
O4 C23 C24 116.5(2) . . ?
O5 C25 O6 120.8(2) . . ?
O5 C25 C26 121.0(2) . . ?
O6 C25 C26 118.1(2) . . ?

loop_
_geom_bond_atom_site_label_1
_geom_bond_atom_site_label_2
_geom_bond_distance
_geom_bond_site_symmetry_2
_geom_bond_publ_flag
Mn1 O1 2.158(2) 2_655 ?
Mn1 O1 2.158(2) . ?
Mn1 O3 2.162(2) . ?
Mn1 O3 2.162(2) 2_655 ?
Mn1 O6 2.235(2) 2_655 ?
Mn1 O6 2.235(2) . ?
Mn2 O4 2.078(2) . ?
Mn2 O2 2.088(2) . ?
Mn2 O6 2.132(2) . ?
Mn2 N2 2.197(2) . ?
Mn2 N1 2.349(2) . ?
O1 C21 1.242(3) . ?
O2 C21 1.259(3) . ?
O3 C23 1.245(3) . ?
O4 C23 1.253(3) . ?
O5 C25 1.240(3) . ?
O6 C25 1.273(3) . ?
N1 C1 1.333(3) . ?
N1 C5 1.344(3) . ?
N2 C6 1.328(3) . ?
N2 C7 1.392(3) . ?
C1 C2 1.384(4) . ?
C2 C3 1.369(4) . ?
C3 C4 1.386(4) . ?
C4 C5 1.385(3) . ?
C5 C6 1.467(3) . ?
C6 N3 1.353(3) . ?
N3 C8 1.388(3) . ?
C7 C12 1.389(3) . ?
C7 C8 1.401(3) . ?
C8 C9 1.391(3) . ?
C9 C10 1.370(4) . ?
C10 C11 1.399(4) . ?
C11 C12 1.378(4) . ?
C21 C22 1.505(4) . ?
C23 C24 1.503(4) . ?
C25 C26 1.490(4) . ?
